data_7233854
loop_
_publ_author_name
'Yun-Hu Han'
'Chong-Bin Tian'
'Qiao-Hong Li'
'Shao-Wu Du'

_publ_section_title
;
 Highly chemical and thermally stable luminescent EuxTb1-x MOF materials
 for broad-range pH and temperature sensors
;
_journal_name_full 'Journal of Materials Chemistry C'
_journal_page_first 8065
_journal_page_last 8070
_journal_paper_doi 10.1039/C4TC01336K
_journal_volume 2
_journal_year 2014
_chemical_formula_sum 'C20 H17 N4 O14 Tb2'
_chemical_formula_weight 855.22
_space_group_IT_number 33
_space_group_name_Hall 'P 2c -2n'
_space_group_name_H-M_alt 'P n a 21'
_symmetry_cell_setting orthorhombic
_symmetry_space_group_name_H-M 'P n a 21'
_atom_sites_solution_hydrogens geom
_atom_sites_solution_primary direct
_atom_sites_solution_secondary difmap
_cell_angle_alpha 90.00
_cell_angle_beta 90.00
_cell_angle_gamma 90.00
_cell_formula_units_Z 4
_cell_length_a 13.149(2)
_cell_length_b 6.6803(12)
_cell_length_c 29.165(5)
_cell_measurement_reflns_used 6189
_cell_measurement_temperature 293(2)
_cell_measurement_theta_max 27.4855
_cell_measurement_theta_min 2.6011
_cell_volume 2561.8(7)
_computing_structure_refinement 'SHELXL-97 (Sheldrick, 1997)'
_computing_structure_solution 'SHELXS-97 (Sheldrick, 1990)'
_diffrn_ambient_temperature 293(2)
_diffrn_measured_fraction_theta_full 0.972
_diffrn_measured_fraction_theta_max 0.972
_diffrn_measurement_device_type CCD
_diffrn_measurement_method CCD_Profile_fitting
_diffrn_radiation_monochromator graphite
_diffrn_radiation_source 'fine-focus sealed tube'
_diffrn_radiation_type MoK\a
_diffrn_radiation_wavelength 0.71073
_diffrn_reflns_av_R_equivalents 0.0343
_diffrn_reflns_av_sigmaI/netI 0.0410
_diffrn_reflns_limit_h_max 17
_diffrn_reflns_limit_h_min -14
_diffrn_reflns_limit_k_max 8
_diffrn_reflns_limit_k_min -8
_diffrn_reflns_limit_l_max 37
_diffrn_reflns_limit_l_min -37
_diffrn_reflns_number 18155
_diffrn_reflns_theta_full 27.52
_diffrn_reflns_theta_max 27.52
_diffrn_reflns_theta_min 2.79
_exptl_absorpt_coefficient_mu 5.555
_exptl_absorpt_correction_T_max 1.0000
_exptl_absorpt_correction_T_min 0.6269
_exptl_absorpt_correction_type multi-scan
_exptl_crystal_colour Colorless
_exptl_crystal_density_diffrn 2.217
_exptl_crystal_density_method 'not measured'
_exptl_crystal_description Prism
_exptl_crystal_F_000 1628
_exptl_crystal_size_max 0.2000
_exptl_crystal_size_mid 0.2000
_exptl_crystal_size_min 0.2000
_refine_diff_density_max 1.879
_refine_diff_density_min -1.975
_refine_diff_density_rms 0.205
_refine_ls_abs_structure_details 'Flack H D (1983), Acta Cryst. A39, 876-881'
_refine_ls_abs_structure_Flack 0.47(4)
_refine_ls_extinction_method none
_refine_ls_goodness_of_fit_ref 1.083
_refine_ls_hydrogen_treatment mixed
_refine_ls_matrix_type full
_refine_ls_number_parameters 415
_refine_ls_number_reflns 5452
_refine_ls_number_restraints 253
_refine_ls_restrained_S_all 1.100
_refine_ls_R_factor_all 0.0511
_refine_ls_R_factor_gt 0.0442
_refine_ls_shift/su_max 0.111
_refine_ls_shift/su_mean 0.011
_refine_ls_structure_factor_coef Fsqd
_refine_ls_weighting_details 'calc w=1/[\s^2^(Fo^2^)+(0.0394P)^2^+23.9292P] where P=(Fo^2^+2Fc^2^)/3'
_refine_ls_weighting_scheme calc
_refine_ls_wR_factor_gt 0.0995
_refine_ls_wR_factor_ref 0.1035
_reflns_number_gt 4612
_reflns_number_total 5452
_reflns_threshold_expression >2sigma(I)
_cod_data_source_file 1000002.cif
_cod_data_source_block PCOD1000002
_cod_depositor_comments
;
The following automatic conversions were performed:

data item '_exptl_absorpt_correction_type' value 'Multi-scan' was
changed to 'multi-scan' in accordance with the built-in table derived
from the CIF Core dictionary named 'cif_core.dic' version 2.4.5 last
updated on 2014-11-21.

data item '_symmetry_cell_setting' value 'ORTHORHOMBIC' was changed
to 'orthorhombic' in accordance with the built-in table derived from
the CIF Core dictionary named 'cif_core.dic' version 2.4.5 last
updated on 2014-11-21.

Automatic conversion script
Id: cif_fix_values 6909 2019-04-08 15:41:33Z antanas 
;
_cod_original_cell_volume 2561.8(8)
_cod_original_sg_symbol_H-M Pna21
_cod_database_code 7233854

loop_
_symmetry_equiv_pos_as_xyz
'x, y, z'
'-x, -y, z+1/2'
'x+1/2, -y+1/2, z'
'-x+1/2, y+1/2, z+1/2'

loop_
_atom_site_label
_atom_site_type_symbol
_atom_site_fract_x
_atom_site_fract_y
_atom_site_fract_z
_atom_site_U_iso_or_equiv
_atom_site_adp_type
_atom_site_occupancy
_atom_site_symmetry_multiplicity
_atom_site_calc_flag
_atom_site_refinement_flags
_atom_site_disorder_assembly
_atom_site_disorder_group
Tb1 Tb 0.66698(4) 0.32984(10) 0.267712(14) 0.01745(16) Uani 1 1 d . . .
Tb2 Tb 0.65766(4) 0.33026(10) -0.083191(13) 0.01638(15) Uani 1 1 d . . .
O22 O 0.8313(6) 0.1907(16) 0.2816(3) 0.020(2) Uani 1 1 d U . .
O21 O 1.1093(6) 0.8364(14) -0.0916(4) 0.027(2) Uani 1 1 d U . .
O20 O 0.8191(7) 0.1972(17) -0.1014(4) 0.023(2) Uani 1 1 d U . .
O19 O 1.1220(7) 0.8364(14) 0.2766(4) 0.028(3) Uani 1 1 d U . .
C16 C 1.0792(9) 0.661(2) -0.0890(5) 0.020(3) Uani 1 1 d U . .
O18 O 0.6830(8) 0.372(2) -0.1637(4) 0.037(3) Uani 1 1 d . . .
H18A H 0.6439 0.2988 -0.1777 0.044 Uiso 1 1 calc R . .
H18B H 0.7274 0.4542 -0.1735 0.044 Uiso 1 1 d R . .
O17 O 1.1292(7) 0.5109(15) -0.1021(3) 0.0237(19) Uani 1 1 d U . .
O16 O 0.6912(8) 0.3547(17) 0.3490(3) 0.025(2) Uani 1 1 d . . .
H16A H 0.6426 0.3039 0.3622 0.030 Uiso 1 1 calc R . .
H16B H 0.7443 0.4104 0.3596 0.030 Uiso 1 1 d R . .
O15 O 0.9958(7) 0.1947(15) 0.2906(4) 0.028(2) Uani 1 1 d U . .
C15 C 1.0887(9) 0.663(2) 0.2742(5) 0.018(3) Uani 1 1 d U . .
O14 O 0.6798(10) 0.147(2) 0.1953(5) 0.048(4) Uani 1 1 d . . .
O13 O 0.9888(6) 0.2023(18) -0.1084(3) 0.026(2) Uani 1 1 d U . .
O12 O 0.6720(10) 0.163(3) -0.0108(5) 0.051(5) Uani 1 1 d . . .
O11 O 1.1387(8) 0.5142(15) 0.2871(4) 0.035(2) Uani 1 1 d U . .
N4 N 0.9325(9) 0.790(2) 0.2363(4) 0.025(3) Uani 1 1 d U . .
H4B H 0.9563 0.9086 0.2318 0.029 Uiso 1 1 calc R . .
N2 N 0.8109(9) 0.547(2) -0.0567(5) 0.026(3) Uani 1 1 d . . .
C13 C 0.9131(8) 0.4867(18) 0.2601(4) 0.015(3) Uani 1 1 d . . .
N3 N 0.9263(9) 0.783(2) -0.0473(4) 0.025(3) Uani 1 1 d U . .
H3C H 0.9545 0.8907 -0.0376 0.030 Uiso 1 1 calc R . .
C11 C 0.9157(9) 0.267(2) 0.2801(5) 0.021(3) Uani 1 1 d U . .
C31 C 0.9029(9) 0.477(2) -0.0737(4) 0.021(3) Uani 1 1 d U . .
O31 O 0.5601(9) 0.392(2) -0.0129(4) 0.044(3) Uani 1 1 d . . .
O30 O 0.5671(10) 0.382(2) 0.2003(4) 0.047(3) Uani 1 1 d . . .
C30 C 0.9863(9) 0.629(2) 0.2550(4) 0.016(3) Uani 1 1 d U . .
C29 C 0.8275(10) 0.732(4) -0.0408(7) 0.030(4) Uani 1 1 d U . .
H29A H 0.7786 0.8132 -0.0273 0.037 Uiso 1 1 calc R . .
C7 C 0.6024(11) 0.263(2) 0.1779(5) 0.029(4) Uani 1 1 d . . .
C27 C 0.9736(9) 0.636(2) -0.0714(4) 0.022(3) Uani 1 1 d U . .
C26 C 0.8379(9) 0.730(3) 0.2264(6) 0.023(3) Uani 1 1 d U . .
H26A H 0.7897 0.8082 0.2114 0.028 Uiso 1 1 calc R . .
C20 C 0.9080(7) 0.2877(19) -0.0946(4) 0.011(2) Uani 1 1 d U . .
N1 N 0.8218(9) 0.543(2) 0.2406(4) 0.018(3) Uani 1 1 d U . .
C6 C 0.6000(13) 0.227(2) 0.0057(6) 0.033(4) Uani 1 1 d . . .
C1 C 0.5530(11) 0.176(2) 0.0513(5) 0.050(4) Uani 0.50 1 d PDU A 1
C2 C 0.468(2) 0.321(5) 0.0683(8) 0.064(6) Uani 0.50 1 d PDU A 1
H2A H 0.4817 0.4561 0.0577 0.076 Uiso 0.50 1 calc PR A 1
H2B H 0.4025 0.2790 0.0569 0.076 Uiso 0.50 1 calc PR A 1
C3 C 0.471(2) 0.312(5) 0.1208(8) 0.064(6) Uani 0.50 1 d PDU A 1
H3A H 0.4071 0.2613 0.1327 0.077 Uiso 0.50 1 calc PR A 1
H3B H 0.4831 0.4436 0.1335 0.077 Uiso 0.50 1 calc PR A 1
C4 C 0.5599(11) 0.167(2) 0.1336(4) 0.045(4) Uani 0.50 1 d PDU A 1
H4A H 0.5368 0.0292 0.1383 0.053 Uiso 0.50 1 calc PR A 1
C5 C 0.6292(11) 0.188(2) 0.0921(7) 0.044(5) Uani 0.50 1 d PDU A 1
C8 C 0.682(2) 0.389(4) 0.0913(10) 0.037(18) Uani 0.50 1 d PDU A 1
H8A H 0.7300 0.3962 0.1162 0.055 Uiso 0.50 1 calc PR A 1
H8B H 0.6330 0.4940 0.0944 0.055 Uiso 0.50 1 calc PR A 1
H8C H 0.7179 0.4045 0.0627 0.055 Uiso 0.50 1 calc PR A 1
C9 C 0.6923(13) 0.000(3) 0.0903(11) 0.042(5) Uani 0.50 1 d PDU A 1
H9A H 0.7411 0.0013 0.1147 0.064 Uiso 0.50 1 calc PR A 1
H9B H 0.7271 -0.0070 0.0614 0.064 Uiso 0.50 1 calc PR A 1
H9C H 0.6487 -0.1146 0.0935 0.064 Uiso 0.50 1 calc PR A 1
C10 C 0.487(2) 0.005(5) 0.0454(9) 0.043(6) Uani 0.50 1 d PU A 1
H10A H 0.4455 0.0242 0.0186 0.064 Uiso 0.50 1 calc PR A 1
H10B H 0.4440 -0.0084 0.0719 0.064 Uiso 0.50 1 calc PR A 1
H10C H 0.5272 -0.1136 0.0418 0.064 Uiso 0.50 1 calc PR A 1
C1A C 0.5530(11) 0.176(2) 0.0513(5) 0.050(4) Uani 0.50 1 d PD A 2
H1AA H 0.4794 0.1600 0.0476 0.060 Uiso 0.50 1 calc PR A 2
C2A C 0.601(4) -0.028(4) 0.0646(8) 0.12(2) Uani 0.50 1 d PDU A 2
H2AA H 0.5574 -0.1371 0.0548 0.140 Uiso 0.50 1 calc PR A 2
H2AB H 0.6668 -0.0433 0.0501 0.140 Uiso 0.50 1 calc PR A 2
C3A C 0.612(2) -0.030(3) 0.1168(7) 0.039(7) Uani 0.50 1 d PDU A 2
H3AA H 0.6835 -0.0315 0.1255 0.047 Uiso 0.50 1 calc PR A 2
H3AB H 0.5791 -0.1462 0.1299 0.047 Uiso 0.50 1 calc PR A 2
C4A C 0.5599(11) 0.167(2) 0.1336(4) 0.045(4) Uani 0.50 1 d PD A 2
C5A C 0.5748(10) 0.3035(18) 0.0925(7) 0.025(4) Uani 0.50 1 d PDU A 2
C8A C 0.4905(16) 0.459(3) 0.0950(11) 0.048(6) Uani 0.50 1 d PDU A 2
H8AA H 0.5009 0.5426 0.1213 0.072 Uiso 0.50 1 calc PR A 2
H8AB H 0.4260 0.3922 0.0976 0.072 Uiso 0.50 1 calc PR A 2
H8AC H 0.4914 0.5389 0.0677 0.072 Uiso 0.50 1 calc PR A 2
C9A C 0.683(2) 0.383(6) 0.0912(11) 0.05(2) Uani 0.50 1 d PD A 2
H9AA H 0.6954 0.4632 0.1180 0.076 Uiso 0.50 1 calc PR A 2
H9AB H 0.6922 0.4638 0.0643 0.076 Uiso 0.50 1 calc PR A 2
H9AC H 0.7300 0.2732 0.0906 0.076 Uiso 0.50 1 calc PR A 2
C10A C 0.457(3) 0.080(6) 0.1403(12) 0.062(10) Uani 0.50 1 d PU A 2
H10D H 0.4124 0.1806 0.1525 0.093 Uiso 0.50 1 calc PR A 2
H10E H 0.4613 -0.0300 0.1613 0.093 Uiso 0.50 1 calc PR A 2
H10F H 0.4313 0.0337 0.1114 0.093 Uiso 0.50 1 calc PR A 2

loop_
_atom_site_aniso_label
_atom_site_aniso_U_11
_atom_site_aniso_U_22
_atom_site_aniso_U_33
_atom_site_aniso_U_23
_atom_site_aniso_U_13
_atom_site_aniso_U_12
Tb1 0.0100(3) 0.0146(4) 0.0278(3) -0.0015(4) -0.0026(2) 0.00076(19)
Tb2 0.0115(3) 0.0092(4) 0.0284(3) 0.0004(4) 0.0023(2) 0.00061(19)
O22 0.013(3) 0.013(3) 0.032(3) 0.006(2) -0.003(2) 0.002(2)
O21 0.012(4) 0.010(4) 0.058(6) 0.001(4) 0.004(4) -0.007(3)
O20 0.015(3) 0.019(3) 0.036(3) -0.005(2) -0.006(2) 0.002(2)
O19 0.014(4) 0.014(5) 0.057(6) 0.005(4) -0.002(4) -0.003(3)
C16 0.017(4) 0.019(4) 0.024(4) 0.001(3) -0.001(3) -0.002(3)
O18 0.029(5) 0.039(8) 0.042(6) 0.001(5) 0.011(4) -0.011(5)
O17 0.020(3) 0.015(3) 0.036(3) 0.000(2) 0.008(2) -0.001(3)
O16 0.029(5) 0.019(6) 0.026(5) -0.012(4) -0.008(4) 0.014(4)
O15 0.018(4) 0.005(4) 0.061(6) 0.002(4) 0.007(4) -0.002(3)
C15 0.017(4) 0.016(4) 0.022(4) -0.001(3) -0.001(3) -0.002(3)
O14 0.069(8) 0.036(8) 0.040(8) 0.000(6) -0.010(6) 0.039(7)
O13 0.007(4) 0.030(5) 0.042(5) -0.021(4) -0.002(3) 0.009(4)
O12 0.057(9) 0.063(12) 0.034(7) 0.032(7) 0.007(5) 0.020(7)
O11 0.022(4) 0.011(4) 0.073(6) 0.006(4) -0.020(4) -0.001(4)
N4 0.023(3) 0.019(3) 0.032(3) 0.004(3) -0.006(3) -0.001(3)
N2 0.008(5) 0.020(7) 0.049(8) -0.003(5) 0.001(4) 0.008(5)
C13 0.007(4) 0.006(5) 0.033(6) -0.002(4) -0.002(4) 0.001(4)
N3 0.026(4) 0.019(4) 0.031(3) -0.004(3) 0.002(2) -0.003(3)
C11 0.020(4) 0.017(4) 0.026(4) 0.003(3) 0.005(2) -0.002(3)
C31 0.018(4) 0.022(4) 0.023(4) -0.001(3) -0.002(2) 0.001(3)
O31 0.047(7) 0.052(9) 0.033(6) 0.003(6) 0.020(5) 0.038(6)
O30 0.060(8) 0.043(8) 0.038(7) -0.010(6) -0.007(5) 0.013(6)
C30 0.014(3) 0.013(3) 0.022(3) 0.002(2) 0.000(2) 0.004(3)
C29 0.029(4) 0.028(5) 0.034(4) -0.004(3) 0.001(3) 0.000(3)
C7 0.036(8) 0.032(9) 0.018(6) 0.019(6) -0.010(5) -0.008(6)
C27 0.018(4) 0.020(4) 0.027(4) -0.002(3) 0.002(2) 0.002(3)
C26 0.021(4) 0.022(4) 0.028(4) 0.006(3) -0.004(3) 0.001(3)
C20 0.011(3) 0.006(3) 0.017(3) 0.000(2) -0.002(2) 0.004(2)
N1 0.018(5) 0.011(6) 0.026(5) 0.009(4) -0.002(3) -0.006(4)
C6 0.047(9) 0.019(7) 0.032(8) 0.007(6) -0.011(6) -0.021(7)
C1 0.045(8) 0.073(11) 0.033(7) -0.006(8) -0.001(6) -0.031(8)
C2 0.059(13) 0.088(14) 0.043(11) 0.001(13) 0.014(11) -0.018(12)
C3 0.068(9) 0.077(10) 0.049(9) -0.009(9) 0.000(8) -0.010(8)
C4 0.059(9) 0.052(9) 0.022(6) -0.004(7) -0.009(6) -0.020(7)
C5 0.059(11) 0.048(10) 0.025(7) -0.005(12) -0.005(12) -0.025(9)
C8 0.04(2) 0.04(2) 0.03(2) -0.001(10) 0.000(10) -0.005(10)
C9 0.043(6) 0.043(6) 0.041(6) 0.000(3) 0.000(3) 0.002(3)
C10 0.049(10) 0.046(10) 0.034(9) -0.004(8) 0.009(8) -0.021(8)
C1A 0.045(8) 0.073(11) 0.033(7) -0.006(8) -0.001(6) -0.031(8)
C2A 0.12(2) 0.12(2) 0.12(2) 0.000(3) 0.001(3) 0.000(3)
C3A 0.059(11) 0.031(10) 0.029(9) -0.005(7) -0.003(8) -0.005(8)
C4A 0.059(9) 0.052(9) 0.022(6) -0.004(7) -0.009(6) -0.020(7)
C5A 0.025(8) 0.026(7) 0.022(6) 0.004(9) -0.007(8) -0.009(6)
C8A 0.049(9) 0.044(9) 0.051(9) 0.000(10) -0.006(9) 0.013(8)
C9A 0.04(2) 0.06(3) 0.06(3) 0.00(3) 0.00(2) -0.027(18)
C10A 0.068(13) 0.062(13) 0.056(12) -0.001(9) 0.001(9) -0.009(9)

loop_
_atom_type_symbol
_atom_type_description
_atom_type_scat_dispersion_real
_atom_type_scat_dispersion_imag
_atom_type_scat_source
C C 0.0033 0.0016 'International Tables Vol C Tables 4.2.6.8 and 6.1.1.4'
H H 0.0000 0.0000 'International Tables Vol C Tables 4.2.6.8 and 6.1.1.4'
N N 0.0061 0.0033 'International Tables Vol C Tables 4.2.6.8 and 6.1.1.4'
O O 0.0106 0.0060 'International Tables Vol C Tables 4.2.6.8 and 6.1.1.4'
Tb Tb -0.1723 4.1537 'International Tables Vol C Tables 4.2.6.8 and 6.1.1.4'

loop_
_geom_angle_atom_site_label_1
_geom_angle_atom_site_label_2
_geom_angle_atom_site_label_3
_geom_angle
_geom_angle_site_symmetry_1
_geom_angle_site_symmetry_3
O19 Tb1 O15 78.0(3) 3_465 3_455
O19 Tb1 O30 79.2(4) 3_465 .
O15 Tb1 O30 73.6(4) 3_455 .
O19 Tb1 O11 148.8(4) 3_465 3_455
O15 Tb1 O11 73.6(4) 3_455 3_455
O30 Tb1 O11 104.4(4) . 3_455
O19 Tb1 O22 125.9(3) 3_465 .
O15 Tb1 O22 142.3(4) 3_455 .
O30 Tb1 O22 133.9(4) . .
O11 Tb1 O22 74.2(3) 3_455 .
O19 Tb1 O16 81.8(4) 3_465 .
O15 Tb1 O16 81.5(4) 3_455 .
O30 Tb1 O16 151.2(4) . .
O11 Tb1 O16 81.6(4) 3_455 .
O22 Tb1 O16 74.9(3) . .
O19 Tb1 O14 126.4(4) 3_465 .
O15 Tb1 O14 106.0(4) 3_455 .
O30 Tb1 O14 53.1(4) . .
O11 Tb1 O14 74.6(5) 3_455 .
O22 Tb1 O14 83.6(4) . .
O16 Tb1 O14 151.5(4) . .
O19 Tb1 N1 73.0(4) 3_465 .
O15 Tb1 N1 150.5(4) 3_455 .
O30 Tb1 N1 95.7(4) . .
O11 Tb1 N1 135.9(4) 3_455 .
O22 Tb1 N1 63.8(4) . .
O16 Tb1 N1 99.1(4) . .
O14 Tb1 N1 87.6(5) . .
O19 Tb1 C7 100.4(4) 3_465 .
O15 Tb1 C7 87.9(4) 3_455 .
O30 Tb1 C7 23.6(4) . .
O11 Tb1 C7 91.2(4) 3_455 .
O22 Tb1 C7 111.8(4) . .
O16 Tb1 C7 168.5(4) . .
O14 Tb1 C7 29.6(4) . .
N1 Tb1 C7 92.3(4) . .
O21 Tb2 O13 78.3(4) 3_465 3_455
O21 Tb2 O20 125.5(4) 3_465 .
O13 Tb2 O20 138.1(4) 3_455 .
O21 Tb2 O17 148.2(4) 3_465 3_455
O13 Tb2 O17 71.9(4) 3_455 3_455
O20 Tb2 O17 74.2(4) . 3_455
O21 Tb2 O18 79.7(5) 3_465 .
O13 Tb2 O18 80.5(4) 3_455 .
O20 Tb2 O18 72.4(4) . .
O17 Tb2 O18 84.6(4) 3_455 .
O21 Tb2 O12 124.1(5) 3_465 .
O13 Tb2 O12 107.9(4) 3_455 .
O20 Tb2 O12 87.2(4) . .
O17 Tb2 O12 76.6(5) 3_455 .
O18 Tb2 O12 155.5(5) . .
O21 Tb2 O31 77.6(4) 3_465 .
O13 Tb2 O31 77.5(4) 3_455 .
O20 Tb2 O31 136.1(4) . .
O17 Tb2 O31 105.8(4) 3_455 .
O18 Tb2 O31 151.0(4) . .
O12 Tb2 O31 51.9(5) . .
O21 Tb2 N2 73.2(4) 3_465 .
O13 Tb2 N2 151.4(4) 3_455 .
O20 Tb2 N2 65.1(4) . .
O17 Tb2 N2 136.6(4) 3_455 .
O18 Tb2 N2 96.8(4) . .
O12 Tb2 N2 86.4(5) . .
O31 Tb2 N2 93.7(5) . .
O21 Tb2 C6 105.1(5) 3_465 .
O13 Tb2 C6 90.6(4) 3_455 .
O20 Tb2 C6 111.1(5) . .
O17 Tb2 C6 86.3(4) 3_455 .
O18 Tb2 C6 168.9(4) . .
O12 Tb2 C6 24.1(5) . .
O31 Tb2 C6 28.6(5) . .
N2 Tb2 C6 94.2(4) . .
C11 O22 Tb1 130.7(9) . .
C16 O21 Tb2 170.1(10) . 3_565
C20 O20 Tb2 125.8(8) . .
C15 O19 Tb1 168.8(9) . 3_565
O21 C16 O17 124.6(12) . .
O21 C16 C27 115.0(12) . .
O17 C16 C27 120.3(12) . .
Tb2 O18 H18A 109.5 . .
Tb2 O18 H18B 120.1 . .
H18A O18 H18B 130.4 . .
C16 O17 Tb2 140.9(9) . 3
Tb1 O16 H16A 109.5 . .
Tb1 O16 H16B 119.9 . .
H16A O16 H16B 130.6 . .
C11 O15 Tb1 142.7(10) . 3
O19 C15 O11 122.7(12) . .
O19 C15 C30 119.1(12) . .
O11 C15 C30 118.2(12) . .
C7 O14 Tb1 89.1(10) . .
C20 O13 Tb2 137.1(8) . 3
C6 O12 Tb2 97.5(11) . .
C15 O11 Tb1 140.7(9) . 3
C26 N4 C30 108.7(14) . .
C26 N4 H4B 125.7 . .
C30 N4 H4B 125.7 . .
C29 N2 C31 106.9(12) . .
C29 N2 Tb2 138.1(10) . .
C31 N2 Tb2 112.6(10) . .
C30 C13 N1 112.3(12) . .
C30 C13 C11 132.3(10) . .
N1 C13 C11 115.2(10) . .
C29 N3 C27 109.4(15) . .
C29 N3 H3C 125.3 . .
C27 N3 H3C 125.3 . .
O15 C11 O22 128.2(13) . .
O15 C11 C13 119.3(11) . .
O22 C11 C13 112.5(10) . .
N2 C31 C20 119.9(12) . .
N2 C31 C27 107.7(13) . .
C20 C31 C27 131.7(11) . .
C6 O31 Tb2 89.7(10) . .
C7 O30 Tb1 98.4(10) . .
C13 C30 N4 102.9(11) . .
C13 C30 C15 135.5(12) . .
N4 C30 C15 119.3(13) . .
N2 C29 N3 109.9(15) . .
N2 C29 H29A 125.1 . .
N3 C29 H29A 125.1 . .
O30 C7 O14 119.3(15) . .
O30 C7 C4 128.7(14) . .
O14 C7 C4 109.9(14) . .
O30 C7 Tb1 58.0(9) . .
O14 C7 Tb1 61.3(8) . .
C4 C7 Tb1 164.0(10) . .
N3 C27 C31 105.3(11) . .
N3 C27 C16 121.9(13) . .
C31 C27 C16 132.8(13) . .
N1 C26 N4 111.3(14) . .
N1 C26 H26A 124.3 . .
N4 C26 H26A 124.3 . .
O13 C20 O20 118.9(12) . .
O13 C20 C31 125.5(11) . .
O20 C20 C31 115.6(10) . .
C26 N1 C13 104.3(11) . .
C26 N1 Tb1 137.0(10) . .
C13 N1 Tb1 113.7(8) . .
O12 C6 O31 117.6(15) . .
O12 C6 C1 128.7(16) . .
O31 C6 C1 112.6(16) . .
O12 C6 Tb2 58.5(10) . .
O31 C6 Tb2 61.6(8) . .
C1 C6 Tb2 171.6(12) . .
C10 C1 C6 108.8(14) . .
C10 C1 C2 96(2) . .
C6 C1 C2 115.7(15) . .
C10 C1 C5 121.4(16) . .
C6 C1 C5 113.5(12) . .
C2 C1 C5 100.5(10) . .
C3 C2 C1 106.1(9) . .
C3 C2 H2A 110.5 . .
C1 C2 H2A 110.5 . .
C3 C2 H2B 110.5 . .
C1 C2 H2B 110.5 . .
H2A C2 H2B 108.7 . .
C2 C3 C4 106.3(9) . .
C2 C3 H3A 110.5 . .
C4 C3 H3A 110.5 . .
C2 C3 H3B 110.5 . .
C4 C3 H3B 110.5 . .
H3A C3 H3B 108.7 . .
C5 C4 C7 114.2(14) . .
C5 C4 C3 101.6(10) . .
C7 C4 C3 102.3(15) . .
C5 C4 H4A 112.6 . .
C7 C4 H4A 112.6 . .
C3 C4 H4A 112.6 . .
C9 C5 C8 119(2) . .
C9 C5 C4 106.3(12) . .
C8 C5 C4 111.8(13) . .
C9 C5 C1 106.3(14) . .
C8 C5 C1 109.4(14) . .
C4 C5 C1 102.5(9) . .
C5 C8 H8A 109.5 . .
C5 C8 H8B 109.5 . .
H8A C8 H8B 109.5 . .
C5 C8 H8C 109.5 . .
H8A C8 H8C 109.5 . .
H8B C8 H8C 109.5 . .
C5 C9 H9A 109.5 . .
C5 C9 H9B 109.5 . .
H9A C9 H9B 109.5 . .
C5 C9 H9C 109.5 . .
H9A C9 H9C 109.5 . .
H9B C9 H9C 109.5 . .
C1 C10 H10A 109.5 . .
C1 C10 H10B 109.5 . .
H10A C10 H10B 109.5 . .
C1 C10 H10C 109.5 . .
H10A C10 H10C 109.5 . .
H10B C10 H10C 109.5 . .
C3A C2A H2AA 110.3 . .
C3A C2A H2AB 110.3 . .
H2AA C2A H2AB 108.5 . .
C2A C3A H3AA 110.7 . .
C2A C3A H3AB 110.7 . .
H3AA C3A H3AB 108.8 . .
C8A C5A C9A 116(2) . .
C5A C8A H8AA 109.5 . .
C5A C8A H8AB 109.5 . .
H8AA C8A H8AB 109.5 . .
C5A C8A H8AC 109.5 . .
H8AA C8A H8AC 109.5 . .
H8AB C8A H8AC 109.5 . .
C5A C9A H9AA 109.5 . .
C5A C9A H9AB 109.5 . .
H9AA C9A H9AB 109.5 . .
C5A C9A H9AC 109.4 . .
H9AA C9A H9AC 109.5 . .
H9AB C9A H9AC 109.5 . .
H10D C10A H10E 109.5 . .
H10D C10A H10F 109.5 . .
H10E C10A H10F 109.5 . .

loop_
_geom_bond_atom_site_label_1
_geom_bond_atom_site_label_2
_geom_bond_distance
_geom_bond_site_symmetry_2
Tb1 O19 2.321(10) 3_465
Tb1 O15 2.353(9) 3_455
Tb1 O30 2.390(12) .
Tb1 O11 2.396(11) 3_455
Tb1 O22 2.386(8) .
Tb1 O16 2.397(9) .
Tb1 O14 2.447(15) .
Tb1 N1 2.609(12) .
Tb1 C7 2.788(15) .
Tb2 O21 2.329(9) 3_465
Tb2 O13 2.350(8) 3_455
Tb2 O20 2.362(10) .
Tb2 O17 2.375(10) 3_455
Tb2 O18 2.388(11) .
Tb2 O12 2.397(13) .
Tb2 O31 2.453(10) .
Tb2 N2 2.598(14) .
Tb2 C6 2.788(17) .
O22 C11 1.223(14) .
O21 C16 1.241(17) .
O21 Tb2 2.329(9) 3_565
O20 C20 1.330(14) .
O19 C15 1.243(17) .
O19 Tb1 2.321(9) 3_565
C16 O17 1.257(17) .
C16 C27 1.489(17) .
O18 H18A 0.8200 .
O18 H18B 0.8499 .
O17 Tb2 2.375(10) 3
O16 H16A 0.8200 .
O16 H16B 0.8500 .
O15 C11 1.200(15) .
O15 Tb1 2.353(9) 3
C15 O11 1.247(17) .
C15 C30 1.476(16) .
O14 C7 1.376(18) .
O13 C20 1.271(14) .
O13 Tb2 2.350(8) 3
O12 C6 1.15(2) .
O11 Tb1 2.396(11) 3
N4 C26 1.339(17) .
N4 C30 1.403(18) .
N4 H4B 0.8600 .
N2 C29 1.34(3) .
N2 C31 1.387(16) .
C13 C30 1.359(18) .
C13 N1 1.382(15) .
C13 C11 1.577(18) .
N3 C29 1.356(17) .
N3 C27 1.356(19) .
N3 H3C 0.8600 .
C31 C20 1.407(18) .
C31 C27 1.41(2) .
O31 C6 1.34(2) .
O30 C7 1.13(2) .
C29 H29A 0.9300 .
C7 C4 1.55(2) .
C26 N1 1.33(2) .
C26 H26A 0.9300 .
C6 C1 1.50(2) .
C1 C10 1.44(3) .
C1 C2 1.557(10) .
C1 C5 1.56(2) .
C2 C3 1.533(10) .
C2 H2A 0.9700 .
C2 H2B 0.9700 .
C3 C4 1.559(10) .
C3 H3A 0.9700 .
C3 H3B 0.9700 .
C4 C5 1.521(10) .
C4 H4A 0.9800 .
C5 C9 1.508(10) .
C5 C8 1.513(10) .
C8 H8A 0.9600 .
C8 H8B 0.9600 .
C8 H8C 0.9600 .
C9 H9A 0.9600 .
C9 H9B 0.9600 .
C9 H9C 0.9600 .
C10 H10A 0.9600 .
C10 H10B 0.9600 .
C10 H10C 0.9600 .
C2A C3A 1.530(10) .
C2A H2AA 0.9700 .
C2A H2AB 0.9700 .
C3A H3AA 0.9700 .
C3A H3AB 0.9700 .
C5A C8A 1.518(9) .
C5A C9A 1.521(10) .
C8A H8AA 0.9600 .
C8A H8AB 0.9600 .
C8A H8AC 0.9600 .
C9A H9AA 0.9600 .
C9A H9AB 0.9600 .
C9A H9AC 0.9600 .
C10A H10D 0.9600 .
C10A H10E 0.9600 .
C10A H10F 0.9600 .
